data_2108953
loop_
_publ_author_name
'Bakowicz, Julia'
'Turowska-Tyrk, Ilona'

_publ_section_title
;
 The role of free space in photochemical reactions in crystals at high
 pressure -- the case of 9-methylanthracene
;
_journal_issue 2
_journal_name_full 'Acta Crystallographica Section B'
_journal_page_first
;
;
_journal_paper_doi 10.1107/S2052520622001810
_journal_volume 78
_journal_year 2022
_chemical_formula_sum 'C15 H12'
_chemical_formula_weight 192.25
_space_group_crystal_system monoclinic
_space_group_IT_number 14
_space_group_name_Hall '-P 2ybc'
_space_group_name_H-M_alt 'P 1 21/c 1'
_atom_sites_solution_hydrogens geom
_atom_sites_solution_primary isomor
_audit_creation_method SHELXL-2014/7
_cell_angle_alpha 90
_cell_angle_beta 96.24(3)
_cell_angle_gamma 90
_cell_formula_units_Z 4
_cell_length_a 8.7518(10)
_cell_length_b 14.1290(14)
_cell_length_c 7.9658(9)
_cell_measurement_pressure 400000
_cell_measurement_reflns_used 813
_cell_measurement_temperature 298(2)
_cell_measurement_theta_max 23.50
_cell_measurement_theta_min 5.59
_cell_volume 979.17(19)
_computing_cell_refinement 'CrysAlisPro (Rigaku OD, 2015)'
_computing_data_collection 'CrysAlisPro (Agilent Technologies, 2014)'
_computing_data_reduction 'CrysAlisPro (Rigaku OD, 2015)'
_computing_molecular_graphics 'ORTEP-3 for Windows (Farrugia, 2012)'
_computing_publication_material 'SHELXL-2014/7 (Sheldrick, 2015)'
_computing_structure_refinement 'SHELXL-2014/7 (Sheldrick, 2015)'
_diffrn_ambient_pressure 400000
_diffrn_ambient_temperature 298(2)
_diffrn_detector_area_resol_mean 15.9718
_diffrn_measured_fraction_theta_full 0.343
_diffrn_measured_fraction_theta_max 0.343
_diffrn_measurement_device_type 'KM4 with Eos CCD'
_diffrn_measurement_method '\f- and \w scans'
_diffrn_radiation_monochromator graphite
_diffrn_radiation_source 'fine-focus sealed tube'
_diffrn_radiation_type MoK\a
_diffrn_radiation_wavelength 0.71073
_diffrn_reflns_av_R_equivalents 0.0832
_diffrn_reflns_av_unetI/netI 0.0531
_diffrn_reflns_Laue_measured_fraction_full 0.343
_diffrn_reflns_Laue_measured_fraction_max 0.343
_diffrn_reflns_limit_h_max 3
_diffrn_reflns_limit_h_min -3
_diffrn_reflns_limit_k_max 16
_diffrn_reflns_limit_k_min -16
_diffrn_reflns_limit_l_max 9
_diffrn_reflns_limit_l_min -9
_diffrn_reflns_number 4662
_diffrn_reflns_point_group_measured_fraction_full 0.343
_diffrn_reflns_point_group_measured_fraction_max 0.343
_diffrn_reflns_theta_full 24.955
_diffrn_reflns_theta_max 24.955
_diffrn_reflns_theta_min 5.611
_exptl_absorpt_coefficient_mu 0.074
_exptl_absorpt_correction_T_max 1.00
_exptl_absorpt_correction_T_min 0.10
_exptl_absorpt_correction_type multi-scan
_exptl_absorpt_process_details
;
SCALE3 ABSPACK (Rigaku Oxford Diffraction, 2015).
;
_exptl_crystal_colour colourless
_exptl_crystal_density_diffrn 1.304
_exptl_crystal_description block
_exptl_crystal_F_000 408
_exptl_crystal_size_max 0.220
_exptl_crystal_size_mid 0.200
_exptl_crystal_size_min 0.050
_refine_diff_density_max 0.112
_refine_diff_density_min -0.095
_refine_diff_density_rms 0.030
_refine_ls_extinction_method none
_refine_ls_goodness_of_fit_ref 1.055
_refine_ls_hydrogen_treatment constr
_refine_ls_matrix_type full
_refine_ls_number_parameters 66
_refine_ls_number_reflns 591
_refine_ls_number_restraints 0
_refine_ls_restrained_S_all 1.055
_refine_ls_R_factor_all 0.1297
_refine_ls_R_factor_gt 0.0637
_refine_ls_shift/su_max 0.000
_refine_ls_shift/su_mean 0.000
_refine_ls_structure_factor_coef Fsqd
_refine_ls_weighting_details 'w=1/[\s^2^(Fo^2^)+(0.0853P)^2^+0.1783P] where P=(Fo^2^+2Fc^2^)/3'
_refine_ls_weighting_scheme calc
_refine_ls_wR_factor_gt 0.1570
_refine_ls_wR_factor_ref 0.1806
_reflns_Friedel_coverage 0.000
_reflns_number_gt 313
_reflns_number_total 591
_reflns_threshold_expression 'I > 2\s(I)'
_cod_data_source_file xk5091sup1.cif
_cod_data_source_block 0.4GPa_4hUV
_cod_original_sg_symbol_H-M 'P 21/c'
_cod_database_code 2108953
_shelx_shelxl_version_number 2014/7
_shelx_space_group_comment
;
The symmetry employed for this shelxl refinement is uniquely defined
by the following loop, which should always be used as a source of
symmetry information in preference to the above space-group names.
They are only intended as comments.
;
_shelx_estimated_absorpt_t_min 0.984
_shelx_estimated_absorpt_t_max 0.996

loop_
_space_group_symop_operation_xyz
'x, y, z'
'x, -y+1/2, z+1/2'
'-x, -y, -z'
'-x, y-1/2, -z-1/2'

loop_
_atom_site_label
_atom_site_type_symbol
_atom_site_fract_x
_atom_site_fract_y
_atom_site_fract_z
_atom_site_U_iso_or_equiv
_atom_site_adp_type
_atom_site_occupancy
_atom_site_site_symmetry_order
_atom_site_calc_flag
_atom_site_refinement_flags_posn
_atom_site_refinement_flags_adp
_atom_site_refinement_flags_occupancy
_atom_site_disorder_assembly
_atom_site_disorder_group
C11M C 1.0260(19) 0.3971(3) 0.1475(7) 0.0376(16) Uiso 1 1 d . . . . .
C1M C 1.102(2) 0.4202(4) 0.3083(8) 0.051(2) Uiso 1 1 d . . . . .
H1M H 1.0482 0.4493 0.3885 0.061 Uiso 1 1 calc R U . . .
C2M C 1.250(2) 0.4004(4) 0.3447(9) 0.059(2) Uiso 1 1 d . . . . .
H2M H 1.2978 0.4147 0.4516 0.071 Uiso 1 1 calc R U . . .
C3M C 1.3370(18) 0.3576(3) 0.2240(7) 0.067(2) Uiso 1 1 d . . . . .
H3M H 1.4411 0.3455 0.2515 0.081 Uiso 1 1 calc R U . . .
C4M C 1.269(2) 0.3352(4) 0.0721(8) 0.0552(19) Uiso 1 1 d . . . . .
H4M H 1.3258 0.3067 -0.0058 0.066 Uiso 1 1 calc R U . . .
C12M C 1.1099(19) 0.3539(3) 0.0261(7) 0.0440(17) Uiso 1 1 d . . . . .
C14M C 0.7932(19) 0.3891(3) -0.0533(7) 0.0390(17) Uiso 1 1 d . . . . .
C8M C 0.6332(19) 0.3970(3) -0.1000(8) 0.0494(19) Uiso 1 1 d . . . . .
H8M H 0.5721 0.4227 -0.0230 0.059 Uiso 1 1 calc R U . . .
C7M C 0.5653(17) 0.3685(3) -0.2530(7) 0.0608(19) Uiso 1 1 d . . . . .
H7M H 0.4595 0.3738 -0.2797 0.073 Uiso 1 1 calc R U . . .
C6M C 0.658(2) 0.3307(4) -0.3707(8) 0.051(2) Uiso 1 1 d . . . . .
H6M H 0.6112 0.3118 -0.4759 0.061 Uiso 1 1 calc R U . . .
C5M C 0.8122(19) 0.3209(3) -0.3365(7) 0.046(2) Uiso 1 1 d . . . . .
H5M H 0.8716 0.2972 -0.4169 0.055 Uiso 1 1 calc R U . . .
C13M C 0.8793(19) 0.3479(4) -0.1746(7) 0.0401(17) Uiso 1 1 d . . . . .
C9M C 0.8672(19) 0.4132(4) 0.1086(7) 0.0425(18) Uiso 1 1 d . . . . .
C10M C 1.036(2) 0.3310(3) -0.1330(7) 0.0479(18) Uiso 1 1 d . . . . .
H10M H 1.0920 0.3039 -0.2130 0.057 Uiso 1 1 calc R U . . .
C15M C 0.7709(17) 0.4559(3) 0.2381(6) 0.071(11) Uani 1 1 d . . . . .
H15A H 0.6661 0.4615 0.1893 0.107 Uiso 1 1 calc R U . . .
H15B H 0.7759 0.4157 0.3357 0.107 Uiso 1 1 calc R U . . .
H15C H 0.8103 0.5175 0.2706 0.107 Uiso 1 1 calc R U . . .

loop_
_atom_site_aniso_label
_atom_site_aniso_U_11
_atom_site_aniso_U_22
_atom_site_aniso_U_33
_atom_site_aniso_U_23
_atom_site_aniso_U_13
_atom_site_aniso_U_12
C15M 0.09(3) 0.065(3) 0.059(4) -0.008(3) 0.001(7) 0.004(6)

loop_
_atom_type_symbol
_atom_type_description
_atom_type_scat_dispersion_real
_atom_type_scat_dispersion_imag
_atom_type_scat_source
C C 0.0033 0.0016 'International Tables Vol C Tables 4.2.6.8 and 6.1.1.4'
H H 0.0000 0.0000 'International Tables Vol C Tables 4.2.6.8 and 6.1.1.4'

loop_
_geom_angle_atom_site_label_1
_geom_angle_atom_site_label_2
_geom_angle_atom_site_label_3
_geom_angle
_geom_angle_site_symmetry_1
_geom_angle_site_symmetry_3
_geom_angle_publ_flag
C9M C11M C12M 119.5(8) . . ?
C9M C11M C1M 121.2(11) . . ?
C12M C11M C1M 119.3(13) . . ?
C2M C1M C11M 120.1(12) . . ?
C1M C2M C3M 121.6(8) . . ?
C4M C3M C2M 119.6(13) . . ?
C3M C4M C12M 121.4(12) . . ?
C10M C12M C11M 119.6(13) . . ?
C10M C12M C4M 122.4(11) . . ?
C11M C12M C4M 118.0(8) . . ?
C8M C14M C13M 116.0(7) . . ?
C8M C14M C9M 124.2(12) . . ?
C13M C14M C9M 119.7(14) . . ?
C7M C8M C14M 122.5(11) . . ?
C8M C7M C6M 118.9(12) . . ?
C5M C6M C7M 122.5(8) . . ?
C6M C5M C13M 117.6(12) . . ?
C10M C13M C5M 118.2(11) . . ?
C10M C13M C14M 119.4(8) . . ?
C5M C13M C14M 122.4(14) . . ?
C11M C9M C14M 120.2(11) . . ?
C11M C9M C15M 121.3(7) . . ?
C14M C9M C15M 118.5(13) . . ?
C13M C10M C12M 121.6(11) . . ?

loop_
_geom_bond_atom_site_label_1
_geom_bond_atom_site_label_2
_geom_bond_distance
_geom_bond_site_symmetry_2
_geom_bond_publ_flag
C11M C9M 1.41(2) . ?
C11M C12M 1.415(15) . ?
C11M C1M 1.416(10) . ?
C1M C2M 1.32(2) . ?
C2M C3M 1.424(16) . ?
C3M C4M 1.329(9) . ?
C4M C12M 1.42(2) . ?
C12M C10M 1.397(9) . ?
C14M C8M 1.41(2) . ?
C14M C13M 1.414(16) . ?
C14M C9M 1.420(9) . ?
C8M C7M 1.358(8) . ?
C7M C6M 1.409(16) . ?
C6M C5M 1.36(2) . ?
C5M C13M 1.410(9) . ?
C13M C10M 1.39(2) . ?
C9M C15M 1.526(15) . ?

_cod_database_fobs_code 2108953
